data_8103075
loop_
_publ_author_name
'Yan Wang'
'Pu-Hong Wen'
'Wei-Xing Zhao'
'Guo-Dong Feng'
'Luan Jiang'
'Hong-Bo Jiang'

_publ_contact_author
;
Prof. Dr. Pu-Hong Wen
Department of Chemistry and Chemical Engineering
Baoji University of Arts and Science
Baoji, Shaanxi 721013
People's Republic of China 
;
_publ_section_title
;
 Crystal structure of
 bis(homophthalato)-bis[2,2'-(1,2-ethanediyl)bis(1H-benzimidazole)]dizinc(II),
 Zn2(C9H6O4)2(C16H14N4)2
;
_journal_issue 1
_journal_name_full 'Zeitschrift f\"ur Kristallographie - New Crystal Structures'
_journal_page_first 43
_journal_volume 226
_journal_year 2011
_chemical_compound_source 'See text'
_chemical_formula_sum 'C50 H40 N8 O8 Zn2'
_chemical_formula_weight 1011.64
_chemical_name_systematic
;
bis[2'2-(1,2-ethanediyl)bis(1H-benzimidazole)]-
dizinc(II) di(2-benzoate-acetate)
;
_space_group_IT_number 2
_symmetry_cell_setting triclinic
_symmetry_space_group_name_Hall '-P 1'
_symmetry_space_group_name_H-M 'P -1'
_atom_sites_solution_hydrogens geom
_atom_sites_solution_primary direct
_atom_sites_solution_secondary difmap
_audit_creation_method SHELXL-97
_cell_angle_alpha 72.971(5)
_cell_angle_beta 70.632(5)
_cell_angle_gamma 86.262(5)
_cell_formula_units_Z 1
_cell_length_a 9.841(5)
_cell_length_b 10.638(5)
_cell_length_c 11.772(5)
_cell_measurement_temperature 293(2)
_cell_volume 1111.0(9)
_computing_cell_refinement 'Bruker SMART'
_computing_data_collection 'Bruker SMART'
_computing_data_reduction 'Bruker SAINT'
_computing_molecular_graphics 'Bruker SHELXTL'
_computing_publication_material 'Bruker SHELXTL'
_computing_structure_refinement 'SHELXL-97 (Sheldrick, 1997)'
_computing_structure_solution 'SHELXS-97 (Sheldrick, 1990)'
_diffrn_ambient_temperature 293(2)
_diffrn_measured_fraction_theta_full 0.989
_diffrn_measured_fraction_theta_max 0.901
_diffrn_measurement_device_type 'CCD area detector'
_diffrn_measurement_method 'phi and omega scans'
_diffrn_radiation_monochromator graphite
_diffrn_radiation_source 'fine-focus sealed tube'
_diffrn_radiation_type MoK\a
_diffrn_radiation_wavelength 0.71069
_diffrn_reflns_av_R_equivalents 0.0771
_diffrn_reflns_av_sigmaI/netI 0.0960
_diffrn_reflns_limit_h_max 13
_diffrn_reflns_limit_h_min -8
_diffrn_reflns_limit_k_max 14
_diffrn_reflns_limit_k_min -13
_diffrn_reflns_limit_l_max 15
_diffrn_reflns_limit_l_min -14
_diffrn_reflns_number 6846
_diffrn_reflns_theta_full 25.00
_diffrn_reflns_theta_max 28.25
_diffrn_reflns_theta_min 1.91
_exptl_absorpt_coefficient_mu 1.146
_exptl_absorpt_correction_T_max 0.795
_exptl_absorpt_correction_T_min 0.669
_exptl_absorpt_correction_type multi-scan
_exptl_absorpt_process_details sadabs
_exptl_crystal_colour colourless
_exptl_crystal_density_diffrn 1.512
_exptl_crystal_density_method 'not measured'
_exptl_crystal_description needle
_exptl_crystal_F_000 520
_exptl_crystal_size_max 0.4
_exptl_crystal_size_mid 0.3
_exptl_crystal_size_min 0.2
_refine_diff_density_max 0.465
_refine_diff_density_min -0.684
_refine_diff_density_rms 0.067
_refine_ls_extinction_method SHELXL
_refine_ls_goodness_of_fit_ref 0.937
_refine_ls_hydrogen_treatment mixed
_refine_ls_matrix_type full
_refine_ls_number_parameters 315
_refine_ls_number_reflns 4952
_refine_ls_number_restraints 0
_refine_ls_restrained_S_all 0.937
_refine_ls_R_factor_all 0.0718
_refine_ls_R_factor_gt 0.0446
_refine_ls_shift/su_max 0.001
_refine_ls_shift/su_mean 0.000
_refine_ls_structure_factor_coef Fsqd
_refine_ls_weighting_details 'calc w=1/[\s^2^(Fo^2^)+(0.0200P)^2^+0.0000P] where P=(Fo^2^+2Fc^2^)/3'
_refine_ls_weighting_scheme calc
_refine_ls_wR_factor_gt 0.0834
_refine_ls_wR_factor_ref 0.0896
_reflns_number_gt 3301
_reflns_number_total 4952
_reflns_threshold_expression >2sigma(I)
_cod_data_source_file 1267-3250.cff
_cod_data_source_block 11
_cod_original_sg_symbol_H-M p-1
_cod_database_code 8103075

loop_
_symmetry_equiv_pos_as_xyz
'x, y, z'
'-x, -y, -z'

loop_
_atom_site_label
_atom_site_type_symbol
_atom_site_fract_x
_atom_site_fract_y
_atom_site_fract_z
_atom_site_U_iso_or_equiv
_atom_site_adp_type
_atom_site_occupancy
_atom_site_symmetry_multiplicity
_atom_site_calc_flag
_atom_site_refinement_flags
Zn1 Zn 0.54490(4) 0.25600(3) 0.64240(3) 0.03702(12) Uani 1 1 d .
O3 O 0.5678(2) 0.61572(18) 0.27960(18) 0.0500(6) Uani 1 1 d .
N1 N 0.2927(3) -0.0039(3) 0.5827(3) 0.0497(7) Uani 1 1 d .
C19 C 0.7107(3) 0.5308(3) 0.1150(3) 0.0420(7) Uani 1 1 d .
C18 C 0.8052(3) 0.4536(3) 0.1706(3) 0.0403(7) Uani 1 1 d .
O2 O 0.6694(2) 0.38430(19) 0.49653(19) 0.0528(6) Uani 1 1 d .
C23 C 0.8285(3) 0.4666(3) 0.2874(3) 0.0394(7) Uani 1 1 d .
H23A H 0.7903 0.5490 0.3019 0.047 Uiso 1 1 calc R
H23B H 0.9312 0.4692 0.2740 0.047 Uiso 1 1 calc R
N3 N 0.6761(4) -0.0571(3) 0.8807(3) 0.0535(8) Uani 1 1 d .
N4 N 0.6432(3) 0.1225(2) 0.7414(2) 0.0399(6) Uani 1 1 d .
N2 N 0.4136(2) 0.1509(2) 0.6029(2) 0.0372(6) Uani 1 1 d .
C10 C 0.5840(3) 0.0084(3) 0.8227(3) 0.0423(7) Uani 1 1 d .
O1 O 0.7909(3) 0.2413(2) 0.4017(2) 0.0752(8) Uani 1 1 d .
C8 C 0.4130(3) -0.0832(3) 0.7424(3) 0.0490(8) Uani 1 1 d .
H8A H 0.5001 -0.1233 0.7022 0.059 Uiso 1 1 calc R
H8B H 0.3363 -0.1504 0.7795 0.059 Uiso 1 1 calc R
C7 C 0.3764(3) 0.0221(3) 0.6442(3) 0.0399(7) Uani 1 1 d .
C11 C 0.7809(3) 0.1307(3) 0.7490(3) 0.0447(8) Uani 1 1 d .
C25 C 0.6252(3) 0.6376(3) 0.1633(3) 0.0472(8) Uani 1 1 d .
C20 C 0.6963(4) 0.5110(3) 0.0074(3) 0.0582(9) Uani 1 1 d .
H20 H 0.6353 0.5636 -0.0309 0.070 Uiso 1 1 calc R
C9 C 0.4366(3) -0.0413(3) 0.8486(3) 0.0507(8) Uani 1 1 d .
H9A H 0.3696 0.0268 0.8670 0.061 Uiso 1 1 calc R
H9B H 0.4131 -0.1161 0.9234 0.061 Uiso 1 1 calc R
C5 C 0.3506(3) 0.2058(3) 0.5115(3) 0.0406(7) Uani 1 1 d .
C6 C 0.2730(3) 0.1093(3) 0.4988(3) 0.0452(8) Uani 1 1 d .
C24 C 0.7566(3) 0.3538(3) 0.4035(3) 0.0417(7) Uani 1 1 d .
O4 O 0.6158(4) 0.7412(3) 0.0895(2) 0.1198(13) Uani 1 1 d .
C17 C 0.8828(4) 0.3608(3) 0.1148(3) 0.0527(8) Uani 1 1 d .
H17 H 0.9483 0.3107 0.1491 0.063 Uiso 1 1 calc R
C12 C 0.8017(4) 0.0180(3) 0.8370(3) 0.0523(9) Uani 1 1 d .
C4 C 0.3566(4) 0.3355(3) 0.4362(3) 0.0551(9) Uani 1 1 d .
H4 H 0.4091 0.4012 0.4427 0.066 Uiso 1 1 calc R
C16 C 0.8879(4) 0.2299(3) 0.6867(3) 0.0564(9) Uani 1 1 d .
H16 H 0.8757 0.3051 0.6268 0.068 Uiso 1 1 calc R
C21 C 0.7701(4) 0.4153(3) -0.0430(3) 0.0687(11) Uani 1 1 d .
H21 H 0.7560 0.4007 -0.1124 0.082 Uiso 1 1 calc R
C1 C 0.1987(4) 0.1363(4) 0.4143(4) 0.0637(10) Uani 1 1 d .
H1 H 0.1471 0.0706 0.4071 0.076 Uiso 1 1 calc R
C22 C 0.8647(4) 0.3417(3) 0.0100(3) 0.0678(11) Uani 1 1 d .
H22 H 0.9170 0.2785 -0.0251 0.081 Uiso 1 1 calc R
C3 C 0.2822(5) 0.3620(4) 0.3528(4) 0.0763(12) Uani 1 1 d .
H3 H 0.2839 0.4478 0.3022 0.092 Uiso 1 1 calc R
C13 C 0.9273(5) -0.0005(5) 0.8679(4) 0.0741(12) Uani 1 1 d .
H13 H 0.9411 -0.0761 0.9266 0.089 Uiso 1 1 calc R
C14 C 1.0302(4) 0.0998(5) 0.8062(4) 0.0804(14) Uani 1 1 d .
H14 H 1.1156 0.0919 0.8248 0.097 Uiso 1 1 calc R
C15 C 1.0117(4) 0.2121(4) 0.7174(4) 0.0727(12) Uani 1 1 d .
H15 H 1.0850 0.2767 0.6778 0.087 Uiso 1 1 calc R
C2 C 0.2036(4) 0.2643(4) 0.3410(4) 0.0773(12) Uani 1 1 d .
H2 H 0.1544 0.2861 0.2832 0.093 Uiso 1 1 calc R
H111 H 0.252(3) -0.079(3) 0.592(3) 0.044(10) Uiso 1 1 d .
H222 H 0.645(3) -0.133(3) 0.938(3) 0.065(11) Uiso 1 1 d .

loop_
_atom_site_aniso_label
_atom_site_aniso_U_11
_atom_site_aniso_U_22
_atom_site_aniso_U_33
_atom_site_aniso_U_23
_atom_site_aniso_U_13
_atom_site_aniso_U_12
Zn1 0.0467(2) 0.02542(18) 0.03511(19) -0.00369(14) -0.01227(16) -0.00216(13)
O3 0.0720(15) 0.0342(11) 0.0335(12) -0.0052(9) -0.0085(11) 0.0051(10)
N1 0.0547(18) 0.0384(17) 0.0560(18) -0.0216(15) -0.0091(14) -0.0100(14)
C19 0.054(2) 0.0327(16) 0.0283(16) -0.0044(13) -0.0025(14) -0.0045(14)
C18 0.0494(19) 0.0290(15) 0.0312(16) -0.0020(13) -0.0026(14) -0.0087(13)
O2 0.0571(14) 0.0399(12) 0.0430(13) -0.0027(10) 0.0006(11) -0.0045(10)
C23 0.0413(18) 0.0295(15) 0.0419(17) -0.0034(13) -0.0108(14) -0.0075(13)
N3 0.078(2) 0.0431(17) 0.0360(16) -0.0047(14) -0.0230(16) 0.0162(16)
N4 0.0444(15) 0.0338(13) 0.0374(14) -0.0033(11) -0.0145(12) 0.0020(11)
N2 0.0467(15) 0.0282(12) 0.0354(13) -0.0066(11) -0.0136(12) -0.0020(11)
C10 0.054(2) 0.0362(16) 0.0300(16) -0.0060(13) -0.0088(15) 0.0069(14)
O1 0.127(2) 0.0285(12) 0.0605(16) -0.0095(12) -0.0196(16) -0.0081(13)
C8 0.052(2) 0.0312(16) 0.051(2) -0.0050(15) -0.0052(16) -0.0048(14)
C7 0.0428(18) 0.0299(15) 0.0411(17) -0.0101(13) -0.0052(15) -0.0041(13)
C11 0.049(2) 0.0492(19) 0.0397(18) -0.0197(16) -0.0154(16) 0.0108(16)
C25 0.063(2) 0.0305(16) 0.0388(19) -0.0001(14) -0.0127(17) 0.0001(15)
C20 0.079(3) 0.053(2) 0.0373(19) -0.0069(16) -0.0184(18) 0.0040(18)
C9 0.062(2) 0.0369(17) 0.0346(17) 0.0023(14) -0.0028(16) -0.0023(15)
C5 0.0453(19) 0.0359(16) 0.0434(18) -0.0173(14) -0.0128(15) 0.0009(14)
C6 0.0467(19) 0.0454(19) 0.0470(19) -0.0215(16) -0.0129(16) 0.0016(15)
C24 0.054(2) 0.0303(16) 0.0395(18) -0.0030(14) -0.0186(16) -0.0083(14)
O4 0.208(4) 0.0667(18) 0.0391(15) 0.0073(13) -0.0127(19) 0.066(2)
C17 0.060(2) 0.0416(18) 0.0420(19) -0.0066(15) -0.0030(17) 0.0044(16)
C12 0.057(2) 0.063(2) 0.045(2) -0.0251(18) -0.0230(18) 0.0220(19)
C4 0.075(2) 0.0393(18) 0.058(2) -0.0118(17) -0.032(2) 0.0020(17)
C16 0.054(2) 0.062(2) 0.058(2) -0.0277(19) -0.0152(19) 0.0002(18)
C21 0.105(3) 0.061(2) 0.040(2) -0.0185(19) -0.020(2) 0.002(2)
C1 0.063(2) 0.074(3) 0.068(3) -0.039(2) -0.024(2) -0.001(2)
C22 0.095(3) 0.049(2) 0.044(2) -0.0173(18) -0.001(2) 0.010(2)
C3 0.109(3) 0.062(2) 0.072(3) -0.014(2) -0.054(3) 0.011(2)
C13 0.077(3) 0.107(3) 0.062(3) -0.047(3) -0.041(2) 0.047(3)
C14 0.051(3) 0.134(4) 0.086(3) -0.070(3) -0.032(3) 0.032(3)
C15 0.049(2) 0.105(3) 0.082(3) -0.059(3) -0.015(2) -0.001(2)
C2 0.089(3) 0.090(3) 0.072(3) -0.027(3) -0.051(3) 0.016(3)

loop_
_atom_type_symbol
_atom_type_description
_atom_type_scat_dispersion_real
_atom_type_scat_dispersion_imag
_atom_type_scat_source
C C 0.0033 0.0016 'International Tables Vol C Tables 4.2.6.8 and 6.1.1.4'
H H 0.0000 0.0000 'International Tables Vol C Tables 4.2.6.8 and 6.1.1.4'
N N 0.0061 0.0033 'International Tables Vol C Tables 4.2.6.8 and 6.1.1.4'
O O 0.0106 0.0060 'International Tables Vol C Tables 4.2.6.8 and 6.1.1.4'
Zn Zn 0.2839 1.4301 'International Tables Vol C Tables 4.2.6.8 and 6.1.1.4'

loop_
_geom_angle_atom_site_label_1
_geom_angle_atom_site_label_2
_geom_angle_atom_site_label_3
_geom_angle
_geom_angle_site_symmetry_1
_geom_angle_site_symmetry_3
O2 Zn1 O3 95.73(9) . 2_666
O2 Zn1 N4 115.96(10) . .
O3 Zn1 N4 117.89(9) 2_666 .
O2 Zn1 N2 114.12(10) . .
O3 Zn1 N2 108.83(10) 2_666 .
N2 Zn1 N2 104.49(10) . .
C25 O3 Zn1 123.36(19) . 2_666
C7 N1 C6 109.7(3) . .
C20 C19 C18 119.1(3) . .
C20 C19 C25 117.5(3) . .
C18 C19 C25 123.3(3) . .
C17 C18 C19 118.2(3) . .
C17 C18 C23 118.3(3) . .
C19 C18 C23 123.4(3) . .
C24 O2 Zn1 122.96(19) . .
C18 C23 C24 112.4(2) . .
C10 N3 C12 108.6(3) . .
C10 N4 C11 106.1(2) . .
C10 N4 Zn1 125.3(2) . .
C11 N4 Zn1 128.4(2) . .
C7 N2 C5 105.9(2) . .
C7 N2 Zn1 131.8(2) . .
C5 N2 Zn1 122.10(18) . .
N4 C10 N3 111.0(3) . .
N4 C10 C9 125.3(3) . .
N3 C10 C9 123.6(3) . .
C7 C8 C9 116.3(2) . .
N2 C7 N1 109.8(3) . .
N2 C7 C8 129.1(3) . .
N1 C7 C8 121.0(3) . .
C12 C11 C16 120.6(3) . .
C12 C11 N4 108.9(3) . .
C16 C11 N4 130.5(3) . .
O4 C25 O3 122.5(3) . .
O4 C25 C19 119.3(3) . .
O3 C25 C19 118.2(3) . .
C21 C20 C19 121.4(3) . .
C10 C9 C8 115.4(3) . .
N2 C5 C6 109.7(3) . .
N2 C5 C4 130.1(3) . .
C6 C5 C4 120.1(3) . .
N1 C6 C1 132.9(3) . .
N1 C6 C5 104.8(3) . .
C1 C6 C5 122.3(3) . .
O1 C24 O2 124.9(3) . .
O1 C24 C23 118.2(3) . .
O2 C24 C23 116.8(3) . .
C22 C17 C18 121.4(3) . .
C13 C12 C11 122.3(4) . .
C13 C12 N3 132.3(4) . .
C11 C12 N3 105.5(3) . .
C3 C4 C5 117.4(3) . .
C15 C16 C11 117.2(4) . .
C20 C21 C22 119.4(3) . .
C2 C1 C6 117.5(3) . .
C21 C22 C17 120.3(3) . .
C4 C3 C2 122.1(4) . .
C14 C13 C12 115.8(4) . .
C13 C14 C15 122.7(4) . .
C16 C15 C14 121.4(4) . .
C1 C2 C3 120.5(4) . .

loop_
_geom_bond_atom_site_label_1
_geom_bond_atom_site_label_2
_geom_bond_distance
_geom_bond_site_symmetry_2
Zn1 O2 1.940(2) .
Zn1 O3 1.949(2) 2_666
Zn1 N4 1.977(2) .
Zn1 N2 2.007(2) .
O3 C25 1.251(3) .
O3 Zn1 1.949(2) 2_666
N1 C7 1.349(4) .
N1 C6 1.365(4) .
C19 C20 1.396(4) .
C19 C18 1.399(4) .
C19 C25 1.504(4) .
C18 C17 1.391(4) .
C18 C23 1.513(4) .
O2 C24 1.261(3) .
C23 C24 1.523(4) .
N3 C10 1.350(4) .
N3 C12 1.378(4) .
N4 C10 1.330(4) .
N4 C11 1.397(4) .
N2 C7 1.344(3) .
N2 C5 1.381(4) .
C10 C9 1.480(4) .
O1 C24 1.226(3) .
C8 C7 1.480(4) .
C8 C9 1.532(4) .
C11 C12 1.391(4) .
C11 C16 1.392(4) .
C25 O4 1.207(4) .
C20 C21 1.374(4) .
C5 C6 1.389(4) .
C5 C4 1.397(4) .
C6 C1 1.376(4) .
C17 C22 1.376(4) .
C12 C13 1.387(5) .
C4 C3 1.366(5) .
C16 C15 1.368(5) .
C21 C22 1.368(5) .
C1 C2 1.376(5) .
C3 C2 1.399(5) .
C13 C14 1.375(6) .
C14 C15 1.385(6) .

loop_
_geom_hbond_atom_site_label_D
_geom_hbond_atom_site_label_H
_geom_hbond_atom_site_label_A
_geom_hbond_distance_DH
_geom_hbond_distance_HA
_geom_hbond_distance_DA
_geom_hbond_angle_DHA
_geom_hbond_site_symmetry_A
N1 H111 O1 0.88(3) 1.78(3) 2.643(4) 167(3) 2_656
N3 H222 O4 0.88(3) 1.84(3) 2.666(4) 156(3) 1_546
